data_1551760
loop_
_publ_author_name
'MUKAI, Tomohiro'
'NISHIKAWA, Keiko'

_publ_section_title
;
 Zigzag Sheet Crystal Packing in a Halogen-bonding Imidazolium Salt:
 1-Butyl-4,5-dibromo-3-methylimidazolium Iodide
;
_journal_name_full 'X-ray Structure Analysis Online'
_journal_page_first 31
_journal_paper_doi 10.2116/xraystruct.26.31
_journal_volume 26
_journal_year 2010
_chemical_formula_moiety 'C8 H13 Br2 N2, I'
_chemical_formula_sum 'C8 H13 Br2 I N2'
_chemical_formula_weight 423.92
_chemical_name_systematic '1-butyl-4,5-dibromo-3-methylimidazolium iodide'
_space_group_IT_number 14
_space_group_name_Hall '-P 2yn'
_space_group_name_H-M_alt 'P 1 21/n 1'
_symmetry_cell_setting monoclinic
_symmetry_Int_Tables_number 14
_symmetry_space_group_name_Hall '-P 2yn'
_symmetry_space_group_name_H-M 'P 1 21/n 1'
_atom_sites_solution_hydrogens geom
_atom_sites_solution_primary direct
_atom_sites_solution_secondary difmap
_audit_creation_method SHELXL-97
_cell_angle_alpha 90.00
_cell_angle_beta 98.5950(10)
_cell_angle_gamma 90.00
_cell_formula_units_Z 4
_cell_length_a 7.8471(6)
_cell_length_b 14.8581(11)
_cell_length_c 10.9176(8)
_cell_measurement_reflns_used 2842
_cell_measurement_temperature 173
_cell_measurement_theta_max 28.01
_cell_measurement_theta_min 2.74
_cell_volume 1258.62(16)
_computing_cell_refinement 'Bruker SAINT'
_computing_data_collection 'Bruker APEX2'
_computing_data_reduction 'Bruker SAINT'
_computing_molecular_graphics 'Bruker SHELXTL'
_computing_publication_material 'Bruker SHELXTL'
_computing_structure_refinement 'SHELXL-97 (Sheldrick, 2008)'
_computing_structure_solution 'SHELXS-97 (Sheldrick, 2008)'
_diffrn_ambient_temperature 173
_diffrn_detector_area_resol_mean 8.333
_diffrn_measured_fraction_theta_full 0.997
_diffrn_measured_fraction_theta_max 0.903
_diffrn_measurement_device_type 'Bruker APEX-II CCD area detector'
_diffrn_measurement_method '\f and \w scans'
_diffrn_radiation_monochromator graphite
_diffrn_radiation_type MoK\a
_diffrn_radiation_wavelength 0.71073
_diffrn_reflns_av_R_equivalents 0.0253
_diffrn_reflns_av_sigmaI/netI 0.0326
_diffrn_reflns_limit_h_max 10
_diffrn_reflns_limit_h_min -10
_diffrn_reflns_limit_k_max 18
_diffrn_reflns_limit_k_min -18
_diffrn_reflns_limit_l_max 13
_diffrn_reflns_limit_l_min -8
_diffrn_reflns_number 7060
_diffrn_reflns_theta_full 25.00
_diffrn_reflns_theta_max 28.51
_diffrn_reflns_theta_min 2.33
_diffrn_source 'fine-focus sealed tube'
_exptl_absorpt_coefficient_mu 8.857
_exptl_absorpt_correction_T_max 0.4712
_exptl_absorpt_correction_T_min 0.3501
_exptl_absorpt_correction_type empirical
_exptl_absorpt_process_details 'SADABS Sheldrick 1996'
_exptl_crystal_colour colourless
_exptl_crystal_density_diffrn 2.237
_exptl_crystal_density_method 'not measured'
_exptl_crystal_description prismatic
_exptl_crystal_F_000 792
_exptl_crystal_size_max 0.15
_exptl_crystal_size_mid 0.10
_exptl_crystal_size_min 0.10
_refine_diff_density_max 0.690
_refine_diff_density_min -0.671
_refine_diff_density_rms 0.126
_refine_ls_extinction_method none
_refine_ls_goodness_of_fit_ref 1.002
_refine_ls_hydrogen_treatment constr
_refine_ls_matrix_type full
_refine_ls_number_parameters 120
_refine_ls_number_reflns 2892
_refine_ls_number_restraints 0
_refine_ls_restrained_S_all 1.002
_refine_ls_R_factor_all 0.0332
_refine_ls_R_factor_gt 0.0253
_refine_ls_shift/su_max 0.001
_refine_ls_shift/su_mean 0.000
_refine_ls_structure_factor_coef Fsqd
_refine_ls_weighting_details 'calc w=1/[\s^2^(Fo^2^)+(0.0295P)^2^+0.0681P] where P=(Fo^2^+2Fc^2^)/3'
_refine_ls_weighting_scheme calc
_refine_ls_wR_factor_gt 0.0560
_refine_ls_wR_factor_ref 0.0582
_reflns_number_gt 2463
_reflns_number_total 2892
_reflns_threshold_expression >2sigma(I)
_cod_data_source_file 26_31_1.cif
_cod_data_source_block br2bmimi
_cod_original_sg_symbol_H-M 'P 21/n'
_cod_database_code 1551760

loop_
_symmetry_equiv_pos_as_xyz
'x, y, z'
'-x+1/2, y+1/2, -z+1/2'
'-x, -y, -z'
'x-1/2, -y-1/2, z-1/2'

loop_
_atom_site_label
_atom_site_type_symbol
_atom_site_fract_x
_atom_site_fract_y
_atom_site_fract_z
_atom_site_U_iso_or_equiv
_atom_site_adp_type
_atom_site_occupancy
_atom_site_symmetry_multiplicity
_atom_site_calc_flag
_atom_site_refinement_flags
I1 I 0.56811(3) 0.204945(14) 0.41937(2) 0.02641(8) Uani 1 1 d .
Br1 Br 0.84338(4) 0.63510(2) 0.37983(3) 0.02748(9) Uani 1 1 d .
Br2 Br 0.69446(4) 0.42412(2) 0.52909(3) 0.02565(9) Uani 1 1 d .
C5 C 0.7280(4) 0.4949(2) 0.8205(3) 0.0267(7) Uani 1 1 d .
H5A H 0.7830 0.5163 0.9029 0.032 Uiso 1 1 calc R
H5B H 0.7666 0.4323 0.8098 0.032 Uiso 1 1 calc R
C1 C 0.8420(4) 0.6357(2) 0.7432(3) 0.0234(7) Uani 1 1 d .
H1 H 0.8611 0.6650 0.8213 0.028 Uiso 1 1 calc R
C3 C 0.7706(4) 0.5352(2) 0.5976(3) 0.0218(7) Uani 1 1 d .
C2 C 0.8250(4) 0.6097(2) 0.5443(3) 0.0214(7) Uani 1 1 d .
N1 N 0.7827(3) 0.55247(17) 0.7235(2) 0.0215(6) Uani 1 1 d .
N2 N 0.8704(3) 0.67136(17) 0.6376(3) 0.0218(6) Uani 1 1 d .
C4 C 0.9364(4) 0.7632(2) 0.6233(3) 0.0300(8) Uani 1 1 d .
H4A H 0.9612 0.7921 0.7048 0.045 Uiso 1 1 calc R
H4B H 0.8496 0.7985 0.5698 0.045 Uiso 1 1 calc R
H4C H 1.0423 0.7602 0.5859 0.045 Uiso 1 1 calc R
C6 C 0.5327(4) 0.4964(2) 0.8147(3) 0.0255(7) Uani 1 1 d .
H6A H 0.5001 0.4544 0.8778 0.031 Uiso 1 1 calc R
H6B H 0.4786 0.4745 0.7324 0.031 Uiso 1 1 calc R
C7 C 0.4618(4) 0.5900(2) 0.8368(3) 0.0290(8) Uani 1 1 d .
H7A H 0.4912 0.6318 0.7726 0.035 Uiso 1 1 calc R
H7B H 0.5168 0.6126 0.9185 0.035 Uiso 1 1 calc R
C8 C 0.2653(4) 0.5885(3) 0.8330(4) 0.0359(9) Uani 1 1 d .
H8A H 0.2101 0.5691 0.7508 0.054 Uiso 1 1 calc R
H8B H 0.2250 0.6489 0.8503 0.054 Uiso 1 1 calc R
H8C H 0.2356 0.5464 0.8957 0.054 Uiso 1 1 calc R

loop_
_atom_site_aniso_label
_atom_site_aniso_U_11
_atom_site_aniso_U_22
_atom_site_aniso_U_33
_atom_site_aniso_U_23
_atom_site_aniso_U_13
_atom_site_aniso_U_12
I1 0.02740(13) 0.03021(14) 0.02117(12) 0.00150(9) 0.00219(9) -0.00366(9)
Br1 0.02692(18) 0.0347(2) 0.02076(17) 0.00207(14) 0.00338(14) -0.00078(14)
Br2 0.02581(18) 0.02193(18) 0.02833(19) -0.00421(13) 0.00116(14) 0.00087(12)
C5 0.0345(19) 0.0258(18) 0.0195(17) 0.0056(14) 0.0025(15) 0.0013(14)
C1 0.0194(16) 0.0254(17) 0.0242(18) -0.0023(14) -0.0003(14) -0.0009(13)
C3 0.0212(16) 0.0237(17) 0.0197(16) -0.0037(13) 0.0009(13) 0.0020(12)
C2 0.0202(15) 0.0256(17) 0.0178(16) -0.0005(13) 0.0007(13) 0.0019(13)
N1 0.0214(13) 0.0241(14) 0.0181(14) 0.0027(11) 0.0001(11) 0.0021(11)
N2 0.0186(13) 0.0221(14) 0.0236(15) -0.0021(12) 0.0001(11) -0.0027(10)
C4 0.0293(18) 0.0254(18) 0.036(2) 0.0018(16) 0.0066(16) -0.0111(14)
C6 0.0276(17) 0.0250(18) 0.0252(17) 0.0025(14) 0.0080(14) -0.0016(13)
C7 0.0341(19) 0.0254(18) 0.0281(19) 0.0025(15) 0.0069(16) -0.0014(14)
C8 0.0322(19) 0.046(2) 0.031(2) -0.0005(18) 0.0088(16) 0.0063(17)

loop_
_atom_type_symbol
_atom_type_description
_atom_type_scat_dispersion_real
_atom_type_scat_dispersion_imag
_atom_type_scat_source
C C 0.0033 0.0016 'International Tables Vol C Tables 4.2.6.8 and 6.1.1.4'
H H 0.0000 0.0000 'International Tables Vol C Tables 4.2.6.8 and 6.1.1.4'
N N 0.0061 0.0033 'International Tables Vol C Tables 4.2.6.8 and 6.1.1.4'
Br Br -0.2901 2.4595 'International Tables Vol C Tables 4.2.6.8 and 6.1.1.4'
I I -0.4742 1.8119 'International Tables Vol C Tables 4.2.6.8 and 6.1.1.4'

loop_
_geom_angle_atom_site_label_1
_geom_angle_atom_site_label_2
_geom_angle_atom_site_label_3
_geom_angle
N1 C5 C6 111.2(3)
N1 C5 H5A 109.4
C6 C5 H5A 109.4
N1 C5 H5B 109.4
C6 C5 H5B 109.4
H5A C5 H5B 108.0
N2 C1 N1 109.6(3)
N2 C1 H1 125.2
N1 C1 H1 125.2
C2 C3 N1 107.2(3)
C2 C3 Br2 130.8(3)
N1 C3 Br2 121.9(2)
C3 C2 N2 106.9(3)
C3 C2 Br1 131.1(3)
N2 C2 Br1 122.0(2)
C1 N1 C3 107.6(3)
C1 N1 C5 123.9(3)
C3 N1 C5 128.3(3)
C1 N2 C2 108.7(3)
C1 N2 C4 124.9(3)
C2 N2 C4 126.4(3)
N2 C4 H4A 109.5
N2 C4 H4B 109.5
H4A C4 H4B 109.5
N2 C4 H4C 109.5
H4A C4 H4C 109.5
H4B C4 H4C 109.5
C5 C6 C7 113.2(3)
C5 C6 H6A 108.9
C7 C6 H6A 108.9
C5 C6 H6B 108.9
C7 C6 H6B 108.9
H6A C6 H6B 107.8
C6 C7 C8 111.7(3)
C6 C7 H7A 109.3
C8 C7 H7A 109.3
C6 C7 H7B 109.3
C8 C7 H7B 109.3
H7A C7 H7B 107.9
C7 C8 H8A 109.5
C7 C8 H8B 109.5
H8A C8 H8B 109.5
C7 C8 H8C 109.5
H8A C8 H8C 109.5
H8B C8 H8C 109.5

loop_
_geom_bond_atom_site_label_1
_geom_bond_atom_site_label_2
_geom_bond_distance
Br1 C2 1.862(3)
Br2 C3 1.872(3)
C5 N1 1.475(4)
C5 C6 1.524(4)
C5 H5A 0.9900
C5 H5B 0.9900
C1 N2 1.317(4)
C1 N1 1.327(4)
C1 H1 0.9500
C3 C2 1.349(4)
C3 N1 1.388(4)
C2 N2 1.377(4)
N2 C4 1.477(4)
C4 H4A 0.9800
C4 H4B 0.9800
C4 H4C 0.9800
C6 C7 1.531(5)
C6 H6A 0.9900
C6 H6B 0.9900
C7 C8 1.536(5)
C7 H7A 0.9900
C7 H7B 0.9900
C8 H8A 0.9800
C8 H8B 0.9800
C8 H8C 0.9800

loop_
_geom_torsion_atom_site_label_1
_geom_torsion_atom_site_label_2
_geom_torsion_atom_site_label_3
_geom_torsion_atom_site_label_4
_geom_torsion
N1 C3 C2 N2 0.2(3)
Br2 C3 C2 N2 -178.4(2)
N1 C3 C2 Br1 -179.8(2)
Br2 C3 C2 Br1 1.6(5)
N2 C1 N1 C3 -0.9(3)
N2 C1 N1 C5 -176.3(3)
C2 C3 N1 C1 0.4(4)
Br2 C3 N1 C1 179.2(2)
C2 C3 N1 C5 175.5(3)
Br2 C3 N1 C5 -5.7(4)
C6 C5 N1 C1 98.8(3)
C6 C5 N1 C3 -75.6(4)
N1 C1 N2 C2 1.1(3)
N1 C1 N2 C4 179.9(3)
C3 C2 N2 C1 -0.8(4)
Br1 C2 N2 C1 179.2(2)
C3 C2 N2 C4 -179.5(3)
Br1 C2 N2 C4 0.4(4)
N1 C5 C6 C7 -61.9(4)
C5 C6 C7 C8 -178.8(3)
